data_4340852
loop_
_publ_author_name
'Zhu, Jing'
'Wang, Changzheng'
'Luan, Fang'
'Liu, Tianqi'
'Yan, Pengfei'
'Li, Guangming'

_publ_section_title
;
 Local Coordination Geometry Perturbed \b-Diketone Dysprosium Single-Ion
 Magnets.
;
_journal_issue 17
_journal_name_full 'Inorganic chemistry'
_journal_page_first 8895
_journal_page_last 8901
_journal_paper_doi 10.1021/ic500501r
_journal_volume 53
_journal_year 2014
_chemical_formula_moiety 'C33 H22 Dy F9 O8'
_chemical_formula_sum 'C33 H22 Dy F9 O8'
_chemical_formula_weight 880.01
_chemical_name_systematic
; 
 ? 
;
_space_group_IT_number 15
_symmetry_cell_setting monoclinic
_symmetry_space_group_name_Hall '-C 2yc'
_symmetry_space_group_name_H-M 'C 1 2/c 1'
_atom_sites_solution_hydrogens geom
_atom_sites_solution_primary direct
_atom_sites_solution_secondary difmap
_audit_creation_method SHELXL-97
_cell_angle_alpha 90.00
_cell_angle_beta 92.54(3)
_cell_angle_gamma 90.00
_cell_formula_units_Z 8
_cell_length_a 24.059(5)
_cell_length_b 14.993(3)
_cell_length_c 18.366(4)
_cell_measurement_reflns_used 23969
_cell_measurement_temperature 293(2)
_cell_measurement_theta_max 27.52
_cell_measurement_theta_min 3.05
_cell_volume 6618(2)
_computing_cell_refinement 'RAPID-AUTO (Rigaku 1998 <i>RAPID-AUTO</i>)'
_computing_data_collection 'RAPID-AUTO (Rigaku 1998 <i>RAPID-AUTO</i>)'
_computing_data_reduction 'CrystalClear (Rigaku/MSC, 2002)'
_computing_molecular_graphics 'SHELXTL (Sheldrick, 2008)'
_computing_publication_material SHELXL-97
_computing_structure_refinement 'SHELXL-97 (Sheldrick, 2008)'
_computing_structure_solution 'SHELXS-97 (Sheldrick, 2008)'
_diffrn_ambient_temperature 293(2)
_diffrn_measured_fraction_theta_full 0.993
_diffrn_measured_fraction_theta_max 0.993
_diffrn_measurement_device_type 'Rigaku RAXIS-RAPID'
_diffrn_measurement_method '\w scan'
_diffrn_radiation_monochromator graphite
_diffrn_radiation_source 'fine-focus sealed tube'
_diffrn_radiation_type MoK\a
_diffrn_radiation_wavelength 0.71073
_diffrn_reflns_av_R_equivalents 0.0511
_diffrn_reflns_av_sigmaI/netI 0.0448
_diffrn_reflns_limit_h_max 30
_diffrn_reflns_limit_h_min -31
_diffrn_reflns_limit_k_max 19
_diffrn_reflns_limit_k_min -19
_diffrn_reflns_limit_l_max 23
_diffrn_reflns_limit_l_min -23
_diffrn_reflns_number 30827
_diffrn_reflns_theta_full 27.48
_diffrn_reflns_theta_max 27.48
_diffrn_reflns_theta_min 3.05
_diffrn_standards_decay_% 0
_diffrn_standards_interval_count 0
_diffrn_standards_interval_time 0
_diffrn_standards_number 0
_exptl_absorpt_coefficient_mu 2.359
_exptl_absorpt_correction_T_max 0.7650
_exptl_absorpt_correction_T_min 0.5135
_exptl_absorpt_correction_type multi-scan
_exptl_absorpt_process_details 'ABSCOR (Higashi, 1995)'
_exptl_crystal_colour buff
_exptl_crystal_density_diffrn 1.766
_exptl_crystal_density_method 'not measured'
_exptl_crystal_description block
_exptl_crystal_F_000 3448
_exptl_crystal_size_max 0.33
_exptl_crystal_size_mid 0.14
_exptl_crystal_size_min 0.12
_refine_diff_density_max 0.996
_refine_diff_density_min -0.503
_refine_diff_density_rms 0.095
_refine_ls_extinction_method none
_refine_ls_goodness_of_fit_ref 1.030
_refine_ls_hydrogen_treatment constr
_refine_ls_matrix_type full
_refine_ls_number_parameters 460
_refine_ls_number_reflns 7552
_refine_ls_number_restraints 0
_refine_ls_restrained_S_all 1.030
_refine_ls_R_factor_all 0.0611
_refine_ls_R_factor_gt 0.0414
_refine_ls_shift/su_max 0.001
_refine_ls_shift/su_mean 0.000
_refine_ls_structure_factor_coef Fsqd
_refine_ls_weighting_details 'calc w=1/[\s^2^(Fo^2^)+(0.0401P)^2^+14.7518P] where P=(Fo^2^+2Fc^2^)/3'
_refine_ls_weighting_scheme calc
_refine_ls_wR_factor_gt 0.0878
_refine_ls_wR_factor_ref 0.0955
_reflns_number_gt 5657
_reflns_number_total 7552
_reflns_threshold_expression >2sigma(I)
_cod_data_source_file ic500501r_si_002.cif
_cod_data_source_block zj-1
_cod_depositor_comments 'Adding full bibliography for 4340852--4340854.cif.'
_cod_original_sg_symbol_H-M 'C 2/c'
_cod_database_code 4340852

loop_
_symmetry_equiv_pos_as_xyz
'x, y, z'
'-x, y, -z+1/2'
'x+1/2, y+1/2, z'
'-x+1/2, y+1/2, -z+1/2'
'-x, -y, -z'
'x, -y, z-1/2'
'-x+1/2, -y+1/2, -z'
'x+1/2, -y+1/2, z-1/2'

loop_
_atom_site_label
_atom_site_type_symbol
_atom_site_fract_x
_atom_site_fract_y
_atom_site_fract_z
_atom_site_U_iso_or_equiv
_atom_site_adp_type
_atom_site_occupancy
_atom_site_symmetry_multiplicity
_atom_site_calc_flag
_atom_site_refinement_flags
C1 C 0.51994(17) 0.2443(3) 0.1171(2) 0.0417(9) Uani 1 1 d .
C2 C 0.5105(2) 0.2196(3) 0.0419(2) 0.0462(10) Uani 1 1 d .
C3 C 0.5324(2) 0.1258(3) 0.0306(3) 0.0565(12) Uani 1 1 d .
H3A H 0.5029 0.0856 0.0140 0.068 Uiso 1 1 calc R
H3B H 0.5615 0.1253 -0.0043 0.068 Uiso 1 1 calc R
C4 C 0.5548(2) 0.1013(3) 0.1055(3) 0.0560(12) Uani 1 1 d .
C5 C 0.5791(3) 0.0222(4) 0.1286(4) 0.0750(17) Uani 1 1 d .
H5 H 0.5833 -0.0248 0.0962 0.090 Uiso 1 1 calc R
C6 C 0.5968(3) 0.0142(5) 0.2005(4) 0.091(2) Uani 1 1 d .
H6 H 0.6130 -0.0390 0.2167 0.110 Uiso 1 1 calc R
C7 C 0.5912(3) 0.0839(5) 0.2496(4) 0.085(2) Uani 1 1 d .
H7 H 0.6037 0.0766 0.2979 0.102 Uiso 1 1 calc R
C8 C 0.5669(2) 0.1645(4) 0.2274(3) 0.0637(14) Uani 1 1 d .
H8 H 0.5632 0.2116 0.2597 0.076 Uiso 1 1 calc R
C9 C 0.54874(19) 0.1709(3) 0.1554(3) 0.0499(11) Uani 1 1 d .
C10 C 0.4855(2) 0.2760(3) -0.0075(2) 0.0483(11) Uani 1 1 d .
C11 C 0.4736(3) 0.2450(4) -0.0867(3) 0.0673(15) Uani 1 1 d .
C12 C 0.3402(2) 0.2543(3) 0.0965(3) 0.0515(11) Uani 1 1 d .
C13 C 0.3237(2) 0.1611(4) 0.0819(3) 0.0593(13) Uani 1 1 d .
C14 C 0.3546(3) 0.0901(4) 0.0628(4) 0.0808(18) Uani 1 1 d .
H14 H 0.3924 0.0966 0.0558 0.097 Uiso 1 1 calc R
C15 C 0.3289(4) 0.0067(5) 0.0539(5) 0.113(3) Uani 1 1 d .
H15 H 0.3496 -0.0426 0.0407 0.135 Uiso 1 1 calc R
C16 C 0.2738(4) -0.0019(6) 0.0646(5) 0.131(4) Uani 1 1 d .
H16 H 0.2573 -0.0578 0.0604 0.157 Uiso 1 1 calc R
C17 C 0.2421(3) 0.0699(5) 0.0815(5) 0.111(3) Uani 1 1 d .
H17 H 0.2040 0.0634 0.0867 0.133 Uiso 1 1 calc R
C18 C 0.2674(3) 0.1536(4) 0.0911(3) 0.0723(16) Uani 1 1 d .
C19 C 0.2429(2) 0.2414(4) 0.1100(4) 0.0806(18) Uani 1 1 d .
H19A H 0.2257 0.2388 0.1568 0.097 Uiso 1 1 calc R
H19B H 0.2154 0.2604 0.0730 0.097 Uiso 1 1 calc R
C20 C 0.2929(2) 0.3031(4) 0.1129(3) 0.0569(12) Uani 1 1 d .
C21 C 0.2965(2) 0.3927(4) 0.1273(3) 0.0593(13) Uani 1 1 d .
C22 C 0.2463(3) 0.4450(5) 0.1517(5) 0.093(2) Uani 1 1 d .
C23 C 0.38431(18) 0.5990(3) 0.0204(2) 0.0403(9) Uani 1 1 d .
C24 C 0.35861(18) 0.6462(3) -0.0425(2) 0.0436(10) Uani 1 1 d .
C25 C 0.3555(2) 0.6223(3) -0.1156(3) 0.0511(11) Uani 1 1 d .
H25 H 0.3700 0.5685 -0.1311 0.061 Uiso 1 1 calc R
C26 C 0.3302(2) 0.6809(4) -0.1645(3) 0.0629(14) Uani 1 1 d .
H26 H 0.3276 0.6666 -0.2138 0.076 Uiso 1 1 calc R
C27 C 0.3086(2) 0.7609(4) -0.1409(3) 0.0705(16) Uani 1 1 d .
H27 H 0.2918 0.7997 -0.1747 0.085 Uiso 1 1 calc R
C28 C 0.3116(2) 0.7842(4) -0.0682(3) 0.0681(15) Uani 1 1 d .
H28 H 0.2970 0.8382 -0.0529 0.082 Uiso 1 1 calc R
C29 C 0.3365(2) 0.7264(3) -0.0188(3) 0.0515(11) Uani 1 1 d .
C30 C 0.3436(2) 0.7342(3) 0.0628(3) 0.0605(13) Uani 1 1 d .
H30A H 0.3079 0.7364 0.0852 0.073 Uiso 1 1 calc R
H30B H 0.3650 0.7868 0.0768 0.073 Uiso 1 1 calc R
C31 C 0.3749(2) 0.6497(3) 0.0834(3) 0.0473(10) Uani 1 1 d .
C32 C 0.3934(2) 0.6234(3) 0.1520(3) 0.0514(11) Uani 1 1 d .
C33 C 0.3777(3) 0.6774(4) 0.2189(3) 0.080(2) Uani 1 1 d .
Dy1 Dy 0.433799(8) 0.418467(13) 0.107571(11) 0.04039(8) Uani 1 1 d .
F1 F 0.5046(2) 0.1784(3) -0.1080(2) 0.1246(18) Uani 1 1 d .
F2 F 0.4218(2) 0.2195(3) -0.0960(2) 0.1225(17) Uani 1 1 d .
F3 F 0.48138(17) 0.3099(2) -0.13421(16) 0.0845(11) Uani 1 1 d .
F4 F 0.2405(4) 0.4427(7) 0.2169(3) 0.278(6) Uani 1 1 d .
F5 F 0.1990(2) 0.4146(5) 0.1207(5) 0.201(4) Uani 1 1 d .
F6 F 0.2439(2) 0.5235(4) 0.1305(5) 0.188(3) Uani 1 1 d .
F7 F 0.3262(2) 0.7030(5) 0.2157(2) 0.179(3) Uani 1 1 d .
F8 F 0.4078(3) 0.7482(3) 0.2274(3) 0.172(3) Uani 1 1 d .
F9 F 0.3840(2) 0.6326(3) 0.27992(18) 0.1054(14) Uani 1 1 d .
O1 O 0.50555(12) 0.31549(19) 0.14774(16) 0.0441(7) Uani 1 1 d .
O2 O 0.46788(14) 0.35477(19) 0.00265(16) 0.0496(8) Uani 1 1 d .
O3 O 0.39006(13) 0.2810(2) 0.0950(2) 0.0569(9) Uani 1 1 d .
O4 O 0.34007(15) 0.4402(2) 0.1249(2) 0.0629(9) Uani 1 1 d .
O5 O 0.40883(13) 0.52324(19) 0.01569(15) 0.0464(7) Uani 1 1 d .
O6 O 0.42385(15) 0.5564(2) 0.16796(17) 0.0534(8) Uani 1 1 d .
O7 O 0.43476(15) 0.4055(2) 0.23796(17) 0.0572(9) Uani 1 1 d .
H71 H 0.4529 0.3765 0.2710 0.086 Uiso 1 1 d R
H72 H 0.4390 0.4562 0.2581 0.086 Uiso 1 1 d R
O8 O 0.52144(13) 0.49653(19) 0.10184(16) 0.0483(7) Uani 1 1 d .
H81 H 0.5206 0.5532 0.1004 0.072 Uiso 1 1 d R
H82 H 0.5456 0.4887 0.0701 0.072 Uiso 1 1 d R

loop_
_atom_site_aniso_label
_atom_site_aniso_U_11
_atom_site_aniso_U_22
_atom_site_aniso_U_33
_atom_site_aniso_U_23
_atom_site_aniso_U_13
_atom_site_aniso_U_12
C1 0.036(2) 0.034(2) 0.055(2) -0.002(2) 0.0059(19) -0.0031(18)
C2 0.052(3) 0.035(2) 0.051(2) -0.005(2) 0.004(2) 0.000(2)
C3 0.066(3) 0.040(3) 0.064(3) -0.011(2) 0.001(3) 0.010(2)
C4 0.054(3) 0.043(3) 0.072(3) -0.004(2) 0.009(3) 0.006(2)
C5 0.082(4) 0.052(3) 0.090(4) -0.004(3) 0.005(3) 0.020(3)
C6 0.101(5) 0.076(4) 0.097(5) 0.018(4) 0.002(4) 0.042(4)
C7 0.093(5) 0.082(4) 0.078(4) 0.010(4) -0.013(4) 0.033(4)
C8 0.058(3) 0.063(3) 0.070(3) 0.003(3) -0.002(3) 0.010(3)
C9 0.044(3) 0.043(2) 0.062(3) -0.002(2) 0.002(2) 0.002(2)
C10 0.062(3) 0.037(2) 0.045(2) -0.0074(19) 0.004(2) -0.005(2)
C11 0.100(5) 0.042(3) 0.060(3) -0.008(3) -0.001(3) -0.006(3)
C12 0.047(3) 0.056(3) 0.051(2) 0.004(2) 0.005(2) -0.011(2)
C13 0.059(3) 0.059(3) 0.061(3) -0.004(3) 0.010(2) -0.017(3)
C14 0.079(4) 0.066(4) 0.099(5) -0.029(3) 0.026(4) -0.022(3)
C15 0.116(6) 0.074(5) 0.152(7) -0.044(5) 0.051(6) -0.033(4)
C16 0.113(7) 0.086(5) 0.200(10) -0.062(6) 0.073(7) -0.056(5)
C17 0.079(5) 0.103(6) 0.155(8) -0.025(5) 0.038(5) -0.047(5)
C18 0.063(4) 0.070(4) 0.085(4) -0.003(3) 0.013(3) -0.021(3)
C19 0.047(3) 0.089(5) 0.107(5) 0.013(4) 0.009(3) -0.017(3)
C20 0.048(3) 0.056(3) 0.066(3) 0.010(3) 0.004(2) -0.009(2)
C21 0.048(3) 0.068(3) 0.062(3) 0.021(3) 0.003(2) 0.010(3)
C22 0.052(4) 0.086(5) 0.143(7) 0.019(5) 0.023(4) 0.018(3)
C23 0.040(2) 0.034(2) 0.046(2) 0.0027(18) 0.0047(19) -0.0028(17)
C24 0.040(2) 0.039(2) 0.052(2) 0.005(2) 0.0038(19) -0.0033(19)
C25 0.047(3) 0.055(3) 0.051(3) 0.000(2) 0.003(2) 0.000(2)
C26 0.056(3) 0.080(4) 0.052(3) 0.007(3) -0.002(2) 0.001(3)
C27 0.065(3) 0.073(4) 0.072(4) 0.018(3) -0.012(3) 0.014(3)
C28 0.066(4) 0.056(3) 0.081(4) 0.008(3) -0.009(3) 0.015(3)
C29 0.049(3) 0.043(3) 0.062(3) 0.002(2) -0.003(2) 0.006(2)
C30 0.071(3) 0.048(3) 0.062(3) -0.005(2) -0.001(3) 0.018(3)
C31 0.050(3) 0.039(2) 0.054(3) -0.004(2) 0.004(2) 0.005(2)
C32 0.058(3) 0.042(3) 0.055(3) -0.011(2) 0.005(2) 0.003(2)
C33 0.114(6) 0.067(4) 0.059(3) -0.017(3) -0.013(3) 0.035(4)
Dy1 0.04424(12) 0.03163(11) 0.04555(12) 0.00181(9) 0.00495(8) 0.00089(9)
F1 0.214(5) 0.089(3) 0.070(2) -0.027(2) -0.007(3) 0.055(3)
F2 0.126(4) 0.149(4) 0.091(3) -0.023(3) -0.017(3) -0.066(3)
F3 0.135(3) 0.064(2) 0.0532(17) -0.0009(16) -0.0016(19) -0.011(2)
F4 0.275(9) 0.462(14) 0.103(4) 0.031(6) 0.062(5) 0.295(10)
F5 0.065(3) 0.186(6) 0.352(11) -0.044(6) 0.007(5) 0.037(4)
F6 0.124(4) 0.089(4) 0.355(10) 0.039(5) 0.074(5) 0.060(3)
F7 0.161(5) 0.302(8) 0.073(3) -0.053(4) -0.004(3) 0.141(6)
F8 0.324(9) 0.086(3) 0.109(3) -0.058(3) 0.057(4) -0.055(4)
F9 0.150(4) 0.114(3) 0.0528(19) -0.010(2) 0.009(2) 0.030(3)
O1 0.0468(17) 0.0344(15) 0.0512(17) -0.0057(13) 0.0016(14) 0.0030(13)
O2 0.069(2) 0.0318(15) 0.0479(16) -0.0007(13) 0.0030(16) 0.0014(15)
O3 0.0436(18) 0.0425(18) 0.085(2) -0.0062(17) 0.0087(17) -0.0060(14)
O4 0.050(2) 0.0468(19) 0.092(3) 0.0094(18) 0.0067(19) 0.0062(16)
O5 0.0580(19) 0.0353(16) 0.0460(16) 0.0000(13) 0.0047(14) 0.0065(14)
O6 0.065(2) 0.0442(18) 0.0505(18) -0.0035(14) -0.0023(16) 0.0105(16)
O7 0.070(2) 0.053(2) 0.0492(17) 0.0081(15) 0.0140(16) 0.0163(17)
O8 0.0551(19) 0.0323(15) 0.0583(18) -0.0019(14) 0.0111(15) -0.0036(14)

loop_
_atom_type_symbol
_atom_type_description
_atom_type_scat_dispersion_real
_atom_type_scat_dispersion_imag
_atom_type_scat_source
C C 0.0033 0.0016 'International Tables Vol C Tables 4.2.6.8 and 6.1.1.4'
H H 0.0000 0.0000 'International Tables Vol C Tables 4.2.6.8 and 6.1.1.4'
Dy Dy -0.1892 4.4098 'International Tables Vol C Tables 4.2.6.8 and 6.1.1.4'
O O 0.0106 0.0060 'International Tables Vol C Tables 4.2.6.8 and 6.1.1.4'
F F 0.0171 0.0103 'International Tables Vol C Tables 4.2.6.8 and 6.1.1.4'

loop_
_geom_angle_atom_site_label_1
_geom_angle_atom_site_label_2
_geom_angle_atom_site_label_3
_geom_angle
O1 C1 C2 127.6(4)
O1 C1 C9 123.7(4)
C2 C1 C9 108.6(4)
C10 C2 C1 121.8(4)
C10 C2 C3 129.0(4)
C1 C2 C3 109.2(4)
C4 C3 C2 102.3(4)
C4 C3 H3A 111.3
C2 C3 H3A 111.3
C4 C3 H3B 111.3
C2 C3 H3B 111.3
H3A C3 H3B 109.2
C5 C4 C9 119.5(5)
C5 C4 C3 128.4(5)
C9 C4 C3 112.0(4)
C6 C5 C4 118.6(6)
C6 C5 H5 120.7
C4 C5 H5 120.7
C5 C6 C7 121.5(6)
C5 C6 H6 119.3
C7 C6 H6 119.3
C6 C7 C8 120.9(6)
C6 C7 H7 119.6
C8 C7 H7 119.6
C9 C8 C7 116.9(5)
C9 C8 H8 121.6
C7 C8 H8 121.6
C8 C9 C4 122.6(5)
C8 C9 C1 129.6(5)
C4 C9 C1 107.8(4)
O2 C10 C2 128.3(4)
O2 C10 C11 111.7(4)
C2 C10 C11 120.0(4)
F2 C11 F1 106.8(5)
F2 C11 F3 106.9(5)
F1 C11 F3 105.2(5)
F2 C11 C10 110.3(5)
F1 C11 C10 115.2(5)
F3 C11 C10 112.0(4)
O3 C12 C20 128.3(5)
O3 C12 C13 122.9(5)
C20 C12 C13 108.7(4)
C14 C13 C18 121.5(5)
C14 C13 C12 130.3(5)
C18 C13 C12 108.2(5)
C13 C14 C15 119.2(6)
C13 C14 H14 120.4
C15 C14 H14 120.4
C16 C15 C14 119.8(7)
C16 C15 H15 120.1
C14 C15 H15 120.1
C15 C16 C17 121.3(7)
C15 C16 H16 119.3
C17 C16 H16 119.3
C16 C17 C18 119.3(7)
C16 C17 H17 120.3
C18 C17 H17 120.3
C13 C18 C17 118.8(6)
C13 C18 C19 111.0(5)
C17 C18 C19 130.2(6)
C18 C19 C20 103.0(5)
C18 C19 H19A 111.2
C20 C19 H19A 111.2
C18 C19 H19B 111.2
C20 C19 H19B 111.2
H19A C19 H19B 109.1
C21 C20 C12 120.6(5)
C21 C20 C19 130.4(5)
C12 C20 C19 109.0(5)
O4 C21 C20 126.1(5)
O4 C21 C22 112.8(5)
C20 C21 C22 121.1(5)
F4 C22 F6 109.4(9)
F4 C22 F5 106.3(8)
F6 C22 F5 99.5(7)
F4 C22 C21 113.8(7)
F6 C22 C21 114.9(6)
F5 C22 C21 111.7(7)
O5 C23 C31 128.5(4)
O5 C23 C24 123.5(4)
C31 C23 C24 108.0(4)
C25 C24 C29 121.3(4)
C25 C24 C23 129.8(4)
C29 C24 C23 108.8(4)
C26 C25 C24 118.0(5)
C26 C25 H25 121.0
C24 C25 H25 121.0
C25 C26 C27 120.6(5)
C25 C26 H26 119.7
C27 C26 H26 119.7
C28 C27 C26 121.2(5)
C28 C27 H27 119.4
C26 C27 H27 119.4
C29 C28 C27 118.9(5)
C29 C28 H28 120.6
C27 C28 H28 120.6
C28 C29 C24 120.0(5)
C28 C29 C30 129.5(5)
C24 C29 C30 110.5(4)
C29 C30 C31 102.6(4)
C29 C30 H30A 111.3
C31 C30 H30A 111.3
C29 C30 H30B 111.3
C31 C30 H30B 111.3
H30A C30 H30B 109.2
C32 C31 C23 122.7(4)
C32 C31 C30 127.3(4)
C23 C31 C30 110.0(4)
O6 C32 C31 126.7(4)
O6 C32 C33 113.1(4)
C31 C32 C33 120.1(4)
F8 C33 F7 107.0(6)
F8 C33 F9 106.1(6)
F7 C33 F9 105.3(7)
F8 C33 C32 112.0(6)
F7 C33 C32 112.9(5)
F9 C33 C32 113.1(5)
O4 Dy1 O3 72.45(12)
O4 Dy1 O2 123.48(13)
O3 Dy1 O2 74.27(12)
O4 Dy1 O5 77.64(12)
O3 Dy1 O5 114.80(12)
O2 Dy1 O5 76.69(10)
O4 Dy1 O6 72.10(13)
O3 Dy1 O6 140.22(12)
O2 Dy1 O6 142.43(11)
O5 Dy1 O6 74.08(10)
O4 Dy1 O7 80.85(13)
O3 Dy1 O7 90.65(13)
O2 Dy1 O7 143.37(11)
O5 Dy1 O7 139.17(10)
O6 Dy1 O7 66.41(11)
O4 Dy1 O1 137.58(11)
O3 Dy1 O1 77.11(11)
O2 Dy1 O1 73.56(10)
O5 Dy1 O1 143.24(11)
O6 Dy1 O1 120.23(10)
O7 Dy1 O1 70.57(11)
O4 Dy1 O8 142.61(11)
O3 Dy1 O8 144.89(11)
O2 Dy1 O8 79.80(11)
O5 Dy1 O8 80.89(11)
O6 Dy1 O8 72.76(11)
O7 Dy1 O8 96.48(12)
O1 Dy1 O8 73.08(10)
C1 O1 Dy1 127.8(3)
C10 O2 Dy1 129.3(3)
C12 O3 Dy1 134.8(3)
C21 O4 Dy1 137.4(3)
C23 O5 Dy1 130.0(3)
C32 O6 Dy1 130.8(3)
Dy1 O7 H71 137.3
Dy1 O7 H72 111.0
H71 O7 H72 95.6
Dy1 O8 H81 117.7
Dy1 O8 H82 126.0
H81 O8 H82 97.7

loop_
_geom_bond_atom_site_label_1
_geom_bond_atom_site_label_2
_geom_bond_distance
C1 O1 1.262(5)
C1 C2 1.439(6)
C1 C9 1.463(6)
C2 C10 1.362(6)
C2 C3 1.519(6)
C3 C4 1.501(7)
C3 H3A 0.9700
C3 H3B 0.9700
C4 C5 1.382(7)
C4 C9 1.401(7)
C5 C6 1.376(9)
C5 H5 0.9300
C6 C7 1.390(9)
C6 H6 0.9300
C7 C8 1.395(8)
C7 H7 0.9300
C8 C9 1.377(7)
C8 H8 0.9300
C10 O2 1.271(5)
C10 C11 1.541(7)
C11 F2 1.309(7)
C11 F1 1.316(7)
C11 F3 1.324(6)
C12 O3 1.266(5)
C12 C20 1.397(7)
C12 C13 1.474(7)
C13 C14 1.352(8)
C13 C18 1.378(8)
C14 C15 1.402(8)
C14 H14 0.9300
C15 C16 1.355(11)
C15 H15 0.9300
C16 C17 1.363(11)
C16 H16 0.9300
C17 C18 1.403(8)
C17 H17 0.9300
C18 C19 1.490(9)
C19 C20 1.517(7)
C19 H19A 0.9700
C19 H19B 0.9700
C20 C21 1.371(8)
C21 O4 1.270(6)
C21 C22 1.525(8)
C22 F4 1.211(10)
C22 F6 1.240(8)
C22 F5 1.331(9)
C23 O5 1.285(5)
C23 C31 1.410(6)
C23 C24 1.468(6)
C24 C25 1.387(6)
C24 C29 1.393(6)
C25 C26 1.379(7)
C25 H25 0.9300
C26 C27 1.384(8)
C26 H26 0.9300
C27 C28 1.378(8)
C27 H27 0.9300
C28 C29 1.373(7)
C28 H28 0.9300
C29 C30 1.505(7)
C30 C31 1.514(6)
C30 H30A 0.9700
C30 H30B 0.9700
C31 C32 1.375(7)
C32 O6 1.270(6)
C32 C33 1.533(7)
C33 F8 1.290(9)
C33 F7 1.297(8)
C33 F9 1.309(7)
Dy1 O4 2.314(4)
Dy1 O3 2.320(3)
Dy1 O2 2.332(3)
Dy1 O5 2.363(3)
Dy1 O6 2.364(3)
Dy1 O7 2.402(3)
Dy1 O1 2.407(3)
Dy1 O8 2.418(3)
O7 H71 0.8500
O7 H72 0.8500
O8 H81 0.8500
O8 H82 0.8500

loop_
_geom_hbond_atom_site_label_D
_geom_hbond_atom_site_label_H
_geom_hbond_atom_site_label_A
_geom_hbond_distance_DH
_geom_hbond_distance_HA
_geom_hbond_distance_DA
_geom_hbond_angle_DHA
_geom_hbond_site_symmetry_A
O7 H71 O1 0.85 1.98 2.832(4) 176.4 2_655
O7 H72 O6 0.85 2.25 2.610(5) 105.3 .
O8 H81 O2 0.85 2.37 2.960(4) 127.1 5_665
O8 H82 O5 0.85 1.97 2.808(4) 169.9 5_665
